data_4026775
loop_
_publ_author_name
'John R. Goodell'
'Jennifer L. Poole'
'Aaron B. Beeler'
'Jeffrey Aub\'e'
'John A. Porco'

_publ_section_title
;
 Synthesis and Reactivity of Bicyclo[3.2.1]octanoid-Derived Cyclopropanes
;
_journal_name_full 'Journal of Organic Chemistry'
_journal_page_first 9792
_journal_page_last 9800
_journal_paper_doi 10.1021/jo2018922
_journal_volume 76
_journal_year 2011
_chemical_absolute_configuration syn
_chemical_formula_moiety 'C24 H23 N O4'
_chemical_formula_sum 'C24 H23 N O4'
_chemical_formula_weight 389.43
_chemical_name_systematic
; 
 ? 
;
_space_group_IT_number 4
_symmetry_cell_setting monoclinic
_symmetry_space_group_name_Hall 'P 2yb'
_symmetry_space_group_name_H-M 'P 1 21 1'
_atom_sites_solution_hydrogens geom
_atom_sites_solution_primary direct
_atom_sites_solution_secondary difmap
_audit_creation_method SHELXL-97
_audit_update_record
;
2010-08-31 # Formatted by publCIF
;
_cell_angle_alpha 90.00
_cell_angle_beta 105.324(18)
_cell_angle_gamma 90.00
_cell_formula_units_Z 8
_cell_length_a 13.337(4)
_cell_length_b 17.093(5)
_cell_length_c 17.547(5)
_cell_measurement_reflns_used 9023
_cell_measurement_temperature 102(2)
_cell_measurement_theta_max 129.172
_cell_measurement_theta_min 8.597
_cell_volume 3858(2)
_computing_cell_refinement 'APEX2 (Bruker, 2006)'
_computing_data_collection 'APEX2 (Bruker, 2006)'
_computing_data_reduction 'SAINT (Bruker, 2006)'
_computing_structure_refinement 'SHELXL-97 (Sheldrick, 1997)'
_computing_structure_solution 'SHELXS-97 (Sheldrick, 1990)'
_diffrn_ambient_temperature 102(2)
_diffrn_measured_fraction_theta_full 0.981
_diffrn_measured_fraction_theta_max 0.981
_diffrn_measurement_device_type 'Bruker Proteum-R'
_diffrn_measurement_method '\f & \w scans'
_diffrn_radiation_monochromator graphite
_diffrn_radiation_source 'rotating anode'
_diffrn_radiation_type CuK\a
_diffrn_radiation_wavelength 1.54178
_diffrn_reflns_av_R_equivalents 0.0341
_diffrn_reflns_av_sigmaI/netI 0.0157
_diffrn_reflns_limit_h_max 15
_diffrn_reflns_limit_h_min -14
_diffrn_reflns_limit_k_max 20
_diffrn_reflns_limit_k_min -20
_diffrn_reflns_limit_l_max 20
_diffrn_reflns_limit_l_min -19
_diffrn_reflns_number 142546
_diffrn_reflns_theta_full 66.50
_diffrn_reflns_theta_max 66.50
_diffrn_reflns_theta_min 2.61
_diffrn_standards_decay_% 0
_diffrn_standards_interval_count 0
_diffrn_standards_interval_time 0
_diffrn_standards_number 0
_exptl_absorpt_coefficient_mu 0.739
_exptl_absorpt_correction_T_max 0.7528
_exptl_absorpt_correction_T_min 0.6983
_exptl_absorpt_correction_type multi-scan
_exptl_absorpt_process_details 'SADABS (Sheldrick, 1996)'
_exptl_crystal_colour colorless
_exptl_crystal_density_diffrn 1.341
_exptl_crystal_description block
_exptl_crystal_F_000 1648
_exptl_crystal_size_max 0.271
_exptl_crystal_size_mid 0.203
_exptl_crystal_size_min 0.112
_refine_diff_density_max 0.211
_refine_diff_density_min -0.135
_refine_diff_density_rms 0.028
_refine_ls_abs_structure_details 'Flack H D (1983), Acta Cryst. A39, 876-881'
_refine_ls_abs_structure_Flack 0.0(18)
_refine_ls_extinction_method none
_refine_ls_goodness_of_fit_ref 1.002
_refine_ls_hydrogen_treatment constr
_refine_ls_matrix_type full
_refine_ls_number_constraints 0
_refine_ls_number_parameters 1058
_refine_ls_number_reflns 13252
_refine_ls_number_restraints 1
_refine_ls_restrained_S_all 1.002
_refine_ls_R_factor_all 0.0233
_refine_ls_R_factor_gt 0.0233
_refine_ls_shift/su_max 0.002
_refine_ls_shift/su_mean 0.000
_refine_ls_structure_factor_coef Fsqd
_refine_ls_weighting_details 'calc w=1/[\s^2^(Fo^2^)+(0.0495P)^2^+0.4603P] where P=(Fo^2^+2Fc^2^)/3'
_refine_ls_weighting_scheme calc
_refine_ls_wR_factor_gt 0.0667
_refine_ls_wR_factor_ref 0.0668
_reflns_number_gt 13216
_reflns_number_total 13252
_reflns_threshold_expression >2sigma(I)
_cod_data_source_file jo2018922_si_002.cif
_cod_data_source_block compound32
_cod_original_cell_volume 3857.9(19)
_cod_database_code 4026775

loop_
_symmetry_equiv_pos_as_xyz
'x, y, z'
'-x, y+1/2, -z'

loop_
_atom_site_label
_atom_site_type_symbol
_atom_site_fract_x
_atom_site_fract_y
_atom_site_fract_z
_atom_site_U_iso_or_equiv
_atom_site_adp_type
_atom_site_occupancy
_atom_site_symmetry_multiplicity
_atom_site_calc_flag
_atom_site_refinement_flags
O1C O 1.02764(7) 0.64277(6) 1.10490(5) 0.0280(2) Uani 1 1 d .
O4C O 0.93883(6) 0.53264(5) 1.57238(5) 0.02034(17) Uani 1 1 d .
O3C O 0.87140(6) 0.68541(5) 1.55193(5) 0.02434(18) Uani 1 1 d .
O2C O 1.13723(6) 0.77126(5) 1.47301(5) 0.02146(17) Uani 1 1 d .
O1A O 1.19613(7) 0.43665(6) 1.37720(5) 0.0298(2) Uani 1 1 d .
O4A O 1.30047(6) 0.54731(5) 0.91550(5) 0.02198(18) Uani 1 1 d .
O3A O 1.34847(6) 0.39026(5) 0.92625(5) 0.02353(18) Uani 1 1 d .
O2A O 1.07358(6) 0.32005(5) 1.00339(5) 0.02098(17) Uani 1 1 d .
O1D O 0.47669(8) 0.17306(6) 0.89461(5) 0.0364(2) Uani 1 1 d .
O3D O 0.63009(6) 0.22851(5) 0.43617(5) 0.02508(18) Uani 1 1 d .
O4D O 0.60648(6) 0.06812(5) 0.44397(5) 0.02259(18) Uani 1 1 d .
O2D O 0.34823(7) 0.28404(5) 0.51066(5) 0.02538(19) Uani 1 1 d .
O1B O 0.61044(7) 0.44321(6) 1.37784(5) 0.0308(2) Uani 1 1 d .
O2B O 0.57158(7) 0.31910(5) 1.01625(5) 0.02501(18) Uani 1 1 d .
O3B O 0.85633(6) 0.38471(5) 0.96390(5) 0.02484(18) Uani 1 1 d .
O4B O 0.81473(6) 0.54215(5) 0.94873(5) 0.02230(18) Uani 1 1 d .
N1C N 0.96961(7) 0.57747(6) 1.44959(6) 0.0183(2) Uani 1 1 d .
N1A N 1.26482(7) 0.50091(6) 1.03581(5) 0.0190(2) Uani 1 1 d .
N1D N 0.56209(7) 0.12139(6) 0.55750(6) 0.0202(2) Uani 1 1 d .
N1B N 0.75644(7) 0.49731(6) 1.06039(6) 0.0193(2) Uani 1 1 d .
C1C C 1.10790(11) 0.68199(8) 1.07976(7) 0.0273(3) Uani 1 1 d .
H1CB H 1.1726 0.6520 1.0966 0.041 Uiso 1 1 calc R
H1CC H 1.1185 0.7343 1.1034 0.041 Uiso 1 1 calc R
H1CA H 1.0877 0.6866 1.0220 0.041 Uiso 1 1 calc R
C2C C 1.04008(10) 0.63447(7) 1.18435(7) 0.0216(2) Uani 1 1 d .
C7C C 1.12894(9) 0.65521(7) 1.24267(7) 0.0217(2) Uani 1 1 d .
H7C H 1.1869 0.6771 1.2284 0.026 Uiso 1 1 calc R
C6C C 1.13274(9) 0.64375(7) 1.32225(7) 0.0202(2) Uani 1 1 d .
H6C H 1.1941 0.6571 1.3618 0.024 Uiso 1 1 calc R
C5C C 1.04806(9) 0.61302(7) 1.34446(7) 0.0185(2) Uani 1 1 d .
C8C C 1.04842(9) 0.60336(6) 1.42792(7) 0.0165(2) Uani 1 1 d .
C9C C 1.13764(8) 0.63077(7) 1.49740(6) 0.0162(2) Uani 1 1 d .
H9C H 1.2086 0.6219 1.4901 0.019 Uiso 1 1 calc R
C14C C 1.11350(8) 0.58270(6) 1.56546(6) 0.0158(2) Uani 1 1 d .
H14B H 1.1389 0.5278 1.5643 0.019 Uiso 1 1 calc R
C16C C 1.15210(8) 0.61633(7) 1.64932(6) 0.0162(2) Uani 1 1 d .
H16B H 1.1114 0.5906 1.6827 0.019 Uiso 1 1 calc R
C18C C 1.12909(9) 0.70557(7) 1.64864(6) 0.0169(2) Uani 1 1 d .
H18B H 1.1953 0.7329 1.6485 0.020 Uiso 1 1 calc R
C19C C 1.10034(9) 0.73236(7) 1.72309(7) 0.0185(2) Uani 1 1 d .
C20C C 1.01470(9) 0.70242(7) 1.74434(7) 0.0232(2) Uani 1 1 d .
H20B H 0.9695 0.6667 1.7103 0.028 Uiso 1 1 calc R
C21C C 0.99487(10) 0.72475(8) 1.81570(7) 0.0251(3) Uani 1 1 d .
H21B H 0.9359 0.7043 1.8296 0.030 Uiso 1 1 calc R
C22C C 1.06055(10) 0.77661(8) 1.86651(7) 0.0251(3) Uani 1 1 d .
H22B H 1.0474 0.7910 1.9152 0.030 Uiso 1 1 calc R
C13C C 0.99385(9) 0.58460(7) 1.53685(6) 0.0169(2) Uani 1 1 d .
C15C C 0.95852(10) 0.45123(7) 1.56228(7) 0.0255(3) Uani 1 1 d .
H15I H 1.0292 0.4382 1.5930 0.038 Uiso 1 1 calc R
H15G H 0.9514 0.4405 1.5062 0.038 Uiso 1 1 calc R
H15H H 0.9084 0.4195 1.5807 0.038 Uiso 1 1 calc R
C12C C 0.95941(8) 0.66833(7) 1.55278(6) 0.0174(2) Uani 1 1 d .
C11C C 1.04818(9) 0.72712(7) 1.56826(6) 0.0176(2) Uani 1 1 d .
H11B H 1.0223 0.7820 1.5688 0.021 Uiso 1 1 calc R
C17C C 1.26643(9) 0.60131(7) 1.68794(7) 0.0201(2) Uani 1 1 d .
H17H H 1.3086 0.6270 1.6572 0.030 Uiso 1 1 calc R
H17G H 1.2798 0.5449 1.6898 0.030 Uiso 1 1 calc R
H17I H 1.2847 0.6224 1.7418 0.030 Uiso 1 1 calc R
C23C C 1.14495(11) 0.80672(8) 1.84513(7) 0.0282(3) Uani 1 1 d .
H23B H 1.1898 0.8427 1.8790 0.034 Uiso 1 1 calc R
C24C C 1.16512(10) 0.78473(7) 1.77403(7) 0.0228(2) Uani 1 1 d .
H24B H 1.2239 0.8058 1.7602 0.027 Uiso 1 1 calc R
C10C C 1.11155(8) 0.71695(7) 1.50788(6) 0.0165(2) Uani 1 1 d .
C4C C 0.95831(9) 0.59367(7) 1.28486(7) 0.0215(2) Uani 1 1 d .
H4C H 0.8994 0.5734 1.2990 0.026 Uiso 1 1 calc R
C3C C 0.95448(10) 0.60371(7) 1.20587(7) 0.0242(3) Uani 1 1 d .
H3C H 0.8936 0.5897 1.1663 0.029 Uiso 1 1 calc R
C1A C 1.11716(11) 0.39364(9) 1.39980(8) 0.0327(3) Uani 1 1 d .
H1AA H 1.1084 0.3426 1.3735 0.049 Uiso 1 1 calc R
H1AB H 1.0515 0.4227 1.3843 0.049 Uiso 1 1 calc R
H1AC H 1.1372 0.3861 1.4572 0.049 Uiso 1 1 calc R
C2A C 1.18559(10) 0.44670(7) 1.29793(7) 0.0221(2) Uani 1 1 d .
C7A C 1.09709(10) 0.42783(7) 1.23880(7) 0.0223(2) Uani 1 1 d .
H7A H 1.0383 0.4061 1.2520 0.027 Uiso 1 1 calc R
C6A C 1.09474(9) 0.44094(7) 1.15991(7) 0.0210(2) Uani 1 1 d .
H6A H 1.0335 0.4290 1.1197 0.025 Uiso 1 1 calc R
C5A C 1.18089(9) 0.47123(7) 1.13930(7) 0.0179(2) Uani 1 1 d .
C8A C 1.18272(8) 0.48077(7) 1.05640(7) 0.0175(2) Uani 1 1 d .
C9A C 1.09033(9) 0.46075(7) 0.98597(6) 0.0170(2) Uani 1 1 d .
H9A H 1.0208 0.4742 0.9938 0.020 Uiso 1 1 calc R
C14A C 1.12058(9) 0.50841(7) 0.92012(6) 0.0176(2) Uani 1 1 d .
H14A H 1.1023 0.5648 0.9239 0.021 Uiso 1 1 calc R
C16A C 1.07485(9) 0.47885(7) 0.83529(6) 0.0177(2) Uani 1 1 d .
H16A H 1.1127 0.5056 0.8005 0.021 Uiso 1 1 calc R
C18A C 1.09325(9) 0.38891(7) 0.83038(6) 0.0172(2) Uani 1 1 d .
H18A H 1.0247 0.3627 0.8252 0.021 Uiso 1 1 calc R
C19A C 1.13134(8) 0.36338(7) 0.76000(6) 0.0173(2) Uani 1 1 d .
C24A C 1.08590(9) 0.29930(7) 0.71433(7) 0.0202(2) Uani 1 1 d .
H24A H 1.0308 0.2720 0.7275 0.024 Uiso 1 1 calc R
C23A C 1.12008(9) 0.27487(7) 0.64988(7) 0.0228(2) Uani 1 1 d .
H23A H 1.0883 0.2311 0.6197 0.027 Uiso 1 1 calc R
C22A C 1.20022(9) 0.31400(7) 0.62938(7) 0.0232(3) Uani 1 1 d .
H22A H 1.2229 0.2979 0.5849 0.028 Uiso 1 1 calc R
C4A C 1.26968(9) 0.48980(7) 1.19989(7) 0.0208(2) Uani 1 1 d .
H4A H 1.3292 0.5105 1.1868 0.025 Uiso 1 1 calc R
C3A C 1.27186(9) 0.47845(7) 1.27839(7) 0.0230(2) Uani 1 1 d .
H3A H 1.3320 0.4923 1.3189 0.028 Uiso 1 1 calc R
C13A C 1.23956(9) 0.49785(7) 0.94827(6) 0.0177(2) Uani 1 1 d .
C15A C 1.30043(11) 0.62790(8) 0.93807(8) 0.0313(3) Uani 1 1 d .
H15F H 1.3196 0.6319 0.9958 0.047 Uiso 1 1 calc R
H15D H 1.2309 0.6500 0.9166 0.047 Uiso 1 1 calc R
H15E H 1.3508 0.6569 0.9172 0.047 Uiso 1 1 calc R
C10A C 1.10555(8) 0.37351(7) 0.97137(6) 0.0170(2) Uani 1 1 d .
C11A C 1.16827(9) 0.36055(7) 0.91099(6) 0.0174(2) Uani 1 1 d .
H11A H 1.1874 0.3042 0.9084 0.021 Uiso 1 1 calc R
C21A C 1.24683(9) 0.37725(8) 0.67502(7) 0.0230(2) Uani 1 1 d .
H21A H 1.3025 0.4040 0.6620 0.028 Uiso 1 1 calc R
C20A C 1.21291(9) 0.40188(7) 0.73967(7) 0.0208(2) Uani 1 1 d .
H20A H 1.2456 0.4452 0.7702 0.025 Uiso 1 1 calc R
C17A C 0.96018(9) 0.49881(8) 0.80467(7) 0.0249(3) Uani 1 1 d .
H17F H 0.9513 0.5557 0.8047 0.037 Uiso 1 1 calc R
H17E H 0.9214 0.4747 0.8389 0.037 Uiso 1 1 calc R
H17D H 0.9339 0.4788 0.7507 0.037 Uiso 1 1 calc R
C12A C 1.26351(9) 0.41252(7) 0.92809(6) 0.0180(2) Uani 1 1 d .
C1D C 0.38501(13) 0.19095(9) 0.91767(8) 0.0359(3) Uani 1 1 d .
H1DA H 0.3332 0.1498 0.8988 0.054 Uiso 1 1 calc R
H1DB H 0.3572 0.2413 0.8947 0.054 Uiso 1 1 calc R
H1DC H 0.4014 0.1941 0.9754 0.054 Uiso 1 1 calc R
C2D C 0.46908(11) 0.16651(8) 0.81593(7) 0.0274(3) Uani 1 1 d .
C7D C 0.37721(10) 0.17078(8) 0.75621(8) 0.0262(3) Uani 1 1 d .
H7D H 0.3132 0.1805 0.7686 0.031 Uiso 1 1 calc R
C6D C 0.37950(10) 0.16072(7) 0.67768(7) 0.0238(3) Uani 1 1 d .
H6D H 0.3164 0.1630 0.6370 0.029 Uiso 1 1 calc R
C5D C 0.47250(9) 0.14741(7) 0.65802(7) 0.0209(2) Uani 1 1 d .
C8D C 0.47677(9) 0.13557(7) 0.57620(7) 0.0199(2) Uani 1 1 d .
C9D C 0.38349(9) 0.14465(7) 0.50350(7) 0.0203(2) Uani 1 1 d .
H9D H 0.3157 0.1272 0.5119 0.024 Uiso 1 1 calc R
C10D C 0.38710(8) 0.23149(7) 0.48216(6) 0.0200(2) Uani 1 1 d .
C11D C 0.44616(9) 0.24484(7) 0.41937(7) 0.0199(2) Uani 1 1 d .
H11 H 0.4565 0.3018 0.4108 0.024 Uiso 1 1 calc R
C18D C 0.37016(9) 0.20589(7) 0.34477(7) 0.0200(2) Uani 1 1 d .
H18 H 0.2982 0.2217 0.3454 0.024 Uiso 1 1 calc R
C19D C 0.38602(9) 0.23433(7) 0.26664(7) 0.0190(2) Uani 1 1 d .
C24D C 0.30562(9) 0.27277(7) 0.21283(7) 0.0224(2) Uani 1 1 d .
H24 H 0.2419 0.2819 0.2259 0.027 Uiso 1 1 calc R
C23D C 0.31706(10) 0.29807(7) 0.14011(7) 0.0260(3) Uani 1 1 d .
H23 H 0.2608 0.3233 0.1038 0.031 Uiso 1 1 calc R
C22D C 0.40941(10) 0.28676(7) 0.12042(7) 0.0253(3) Uani 1 1 d .
H22 H 0.4175 0.3047 0.0711 0.030 Uiso 1 1 calc R
C4D C 0.56480(10) 0.14503(8) 0.71918(7) 0.0250(3) Uani 1 1 d .
H4D H 0.6293 0.1369 0.7070 0.030 Uiso 1 1 calc R
C3D C 0.56275(10) 0.15433(8) 0.79679(7) 0.0282(3) Uani 1 1 d .
H3D H 0.6258 0.1524 0.8376 0.034 Uiso 1 1 calc R
C16D C 0.37599(9) 0.11523(7) 0.35504(7) 0.0205(2) Uani 1 1 d .
H16 H 0.4252 0.0950 0.3255 0.025 Uiso 1 1 calc R
C17D C 0.27068(10) 0.07693(8) 0.31992(8) 0.0274(3) Uani 1 1 d .
H17C H 0.2218 0.0932 0.3499 0.041 Uiso 1 1 calc R
H17B H 0.2784 0.0199 0.3226 0.041 Uiso 1 1 calc R
H17A H 0.2441 0.0930 0.2647 0.041 Uiso 1 1 calc R
C14D C 0.42141(9) 0.09528(7) 0.44270(7) 0.0190(2) Uani 1 1 d .
H14 H 0.4115 0.0384 0.4517 0.023 Uiso 1 1 calc R
C13D C 0.53764(9) 0.11629(7) 0.47022(7) 0.0188(2) Uani 1 1 d .
C12D C 0.54884(9) 0.20054(7) 0.44087(6) 0.0193(2) Uani 1 1 d .
C15D C 0.60883(10) -0.01167(8) 0.46977(7) 0.0270(3) Uani 1 1 d .
H15A H 0.5488 -0.0398 0.4368 0.040 Uiso 1 1 calc R
H15C H 0.6062 -0.0132 0.5250 0.040 Uiso 1 1 calc R
H15B H 0.6731 -0.0366 0.4651 0.040 Uiso 1 1 calc R
C21D C 0.49053(10) 0.24881(8) 0.17362(8) 0.0278(3) Uani 1 1 d .
H21 H 0.5546 0.2407 0.1607 0.033 Uiso 1 1 calc R
C20D C 0.47854(10) 0.22256(8) 0.24584(7) 0.0258(3) Uani 1 1 d .
H20 H 0.5344 0.1962 0.2814 0.031 Uiso 1 1 calc R
C1B C 0.69766(12) 0.43694(9) 1.44557(7) 0.0336(3) Uani 1 1 d .
H1BB H 0.7391 0.4850 1.4511 0.050 Uiso 1 1 calc R
H1BA H 0.7406 0.3922 1.4390 0.050 Uiso 1 1 calc R
H1BC H 0.6730 0.4293 1.4929 0.050 Uiso 1 1 calc R
C2B C 0.63042(10) 0.45213(7) 1.30589(7) 0.0240(3) Uani 1 1 d .
C7B C 0.54449(10) 0.44787(8) 1.24051(7) 0.0258(3) Uani 1 1 d .
H7B H 0.4776 0.4386 1.2481 0.031 Uiso 1 1 calc R
C6B C 0.55525(9) 0.45700(7) 1.16454(7) 0.0223(2) Uani 1 1 d .
H6B H 0.4957 0.4545 1.1207 0.027 Uiso 1 1 calc R
C5B C 0.65347(9) 0.46982(7) 1.15207(7) 0.0187(2) Uani 1 1 d .
C8B C 0.66852(9) 0.47861(7) 1.07240(7) 0.0177(2) Uani 1 1 d .
C9B C 0.58531(9) 0.45944(7) 0.99562(6) 0.0180(2) Uani 1 1 d .
H9B H 0.5126 0.4729 0.9964 0.022 Uiso 1 1 calc R
C14B C 0.62788(9) 0.50736(7) 0.93601(6) 0.0177(2) Uani 1 1 d .
H14C H 0.6104 0.5639 0.9394 0.021 Uiso 1 1 calc R
C16B C 0.59501(9) 0.48031(7) 0.84925(6) 0.0176(2) Uani 1 1 d .
H16C H 0.6453 0.5033 0.8221 0.021 Uiso 1 1 calc R
C18B C 0.60394(9) 0.38924(7) 0.84535(6) 0.0181(2) Uani 1 1 d .
H18C H 0.5324 0.3679 0.8392 0.022 Uiso 1 1 calc R
C19B C 0.63735(9) 0.36327(7) 0.77291(7) 0.0186(2) Uani 1 1 d .
C24B C 0.56202(10) 0.34823(8) 0.70256(7) 0.0244(3) Uani 1 1 d .
H24C H 0.4906 0.3506 0.7017 0.029 Uiso 1 1 calc R
C23B C 0.58960(11) 0.32967(8) 0.63322(7) 0.0283(3) Uani 1 1 d .
H23C H 0.5368 0.3208 0.5857 0.034 Uiso 1 1 calc R
C22B C 0.69273(10) 0.32407(7) 0.63309(7) 0.0254(3) Uani 1 1 d .
H22C H 0.7116 0.3110 0.5861 0.030 Uiso 1 1 calc R
C4B C 0.73868(9) 0.47273(7) 1.21825(7) 0.0217(2) Uani 1 1 d .
H4B H 0.8060 0.4805 1.2109 0.026 Uiso 1 1 calc R
C3B C 0.72820(10) 0.46460(7) 1.29452(7) 0.0237(3) Uani 1 1 d .
H3B H 0.7875 0.4676 1.3385 0.028 Uiso 1 1 calc R
C13B C 0.74456(9) 0.49453(7) 0.97354(6) 0.0184(2) Uani 1 1 d .
C17B C 0.48704(9) 0.50909(8) 0.80594(7) 0.0231(2) Uani 1 1 d .
H17L H 0.4860 0.5664 0.8064 0.035 Uiso 1 1 calc R
H17K H 0.4361 0.4890 0.8323 0.035 Uiso 1 1 calc R
H17J H 0.4695 0.4904 0.7512 0.035 Uiso 1 1 calc R
C11B C 0.67254(9) 0.35864(7) 0.92695(7) 0.0184(2) Uani 1 1 d .
H11C H 0.6908 0.3022 0.9242 0.022 Uiso 1 1 calc R
C10B C 0.60400(8) 0.37182(7) 0.98342(6) 0.0184(2) Uani 1 1 d .
C12B C 0.76909(9) 0.40907(7) 0.95505(6) 0.0189(2) Uani 1 1 d .
C21B C 0.76817(10) 0.33788(7) 0.70295(7) 0.0253(3) Uani 1 1 d .
H21C H 0.8395 0.3338 0.7038 0.030 Uiso 1 1 calc R
C20B C 0.74130(9) 0.35760(7) 0.77206(7) 0.0230(2) Uani 1 1 d .
H20C H 0.7944 0.3673 0.8191 0.028 Uiso 1 1 calc R
C15B C 0.80547(11) 0.62427(8) 0.96217(8) 0.0292(3) Uani 1 1 d .
H15L H 0.8047 0.6329 1.0172 0.044 Uiso 1 1 calc R
H15J H 0.7407 0.6440 0.9269 0.044 Uiso 1 1 calc R
H15K H 0.8647 0.6520 0.9516 0.044 Uiso 1 1 calc R

loop_
_atom_site_aniso_label
_atom_site_aniso_U_11
_atom_site_aniso_U_22
_atom_site_aniso_U_33
_atom_site_aniso_U_23
_atom_site_aniso_U_13
_atom_site_aniso_U_12
O1C 0.0358(5) 0.0327(5) 0.0160(4) 0.0019(4) 0.0080(4) -0.0057(4)
O4C 0.0218(4) 0.0202(4) 0.0202(4) 0.0009(3) 0.0074(3) -0.0049(3)
O3C 0.0165(4) 0.0279(5) 0.0286(4) 0.0010(4) 0.0059(3) 0.0032(3)
O2C 0.0240(4) 0.0198(4) 0.0210(4) 0.0019(3) 0.0067(3) -0.0031(3)
O1A 0.0354(5) 0.0378(5) 0.0159(4) 0.0028(4) 0.0061(4) -0.0112(4)
O4A 0.0235(4) 0.0218(4) 0.0229(4) -0.0006(3) 0.0099(3) -0.0054(3)
O3A 0.0164(4) 0.0267(4) 0.0274(4) -0.0004(4) 0.0055(3) 0.0025(3)
O2A 0.0207(4) 0.0227(4) 0.0195(4) 0.0025(3) 0.0052(3) -0.0026(3)
O1D 0.0511(6) 0.0404(6) 0.0194(4) -0.0019(4) 0.0121(4) 0.0125(5)
O3D 0.0195(4) 0.0283(5) 0.0277(4) -0.0009(4) 0.0066(3) -0.0043(4)
O4D 0.0217(4) 0.0240(4) 0.0242(4) 0.0005(3) 0.0098(3) 0.0044(3)
O2D 0.0258(4) 0.0292(5) 0.0225(4) -0.0016(4) 0.0087(3) 0.0061(4)
O1B 0.0342(5) 0.0419(5) 0.0188(4) 0.0077(4) 0.0115(4) 0.0099(4)
O2B 0.0286(4) 0.0247(4) 0.0226(4) 0.0015(4) 0.0082(3) -0.0062(4)
O3B 0.0169(4) 0.0324(5) 0.0240(4) 0.0003(4) 0.0033(3) 0.0043(3)
O4B 0.0210(4) 0.0239(4) 0.0229(4) 0.0001(3) 0.0073(3) -0.0061(3)
N1C 0.0201(5) 0.0180(5) 0.0159(5) -0.0009(4) 0.0034(4) -0.0008(4)
N1A 0.0208(5) 0.0191(5) 0.0172(5) -0.0013(4) 0.0051(4) -0.0021(4)
N1D 0.0213(5) 0.0215(5) 0.0180(5) 0.0003(4) 0.0055(4) 0.0027(4)
N1B 0.0188(5) 0.0206(5) 0.0179(5) -0.0007(4) 0.0040(4) -0.0017(4)
C1C 0.0350(7) 0.0293(7) 0.0199(6) 0.0036(5) 0.0113(5) -0.0004(5)
C2C 0.0291(6) 0.0207(6) 0.0152(5) 0.0001(4) 0.0061(5) 0.0015(5)
C7C 0.0244(6) 0.0216(6) 0.0212(6) 0.0003(5) 0.0094(5) 0.0012(5)
C6C 0.0215(6) 0.0197(6) 0.0184(6) -0.0020(4) 0.0036(5) -0.0008(5)
C5C 0.0222(6) 0.0160(5) 0.0166(5) -0.0014(4) 0.0041(4) 0.0004(4)
C8C 0.0176(5) 0.0134(5) 0.0178(6) -0.0020(4) 0.0033(4) 0.0006(4)
C9C 0.0162(5) 0.0185(6) 0.0137(5) -0.0001(4) 0.0038(4) 0.0002(4)
C14C 0.0159(5) 0.0159(5) 0.0157(5) 0.0003(4) 0.0040(4) -0.0009(4)
C16C 0.0157(5) 0.0193(6) 0.0140(5) 0.0003(4) 0.0044(4) 0.0003(4)
C18C 0.0167(5) 0.0188(6) 0.0155(5) -0.0003(4) 0.0045(4) -0.0012(4)
C19C 0.0221(6) 0.0176(5) 0.0157(5) 0.0010(4) 0.0048(4) 0.0024(4)
C20C 0.0229(6) 0.0259(6) 0.0214(6) -0.0017(5) 0.0071(5) 0.0006(5)
C21C 0.0252(6) 0.0293(7) 0.0243(6) 0.0034(5) 0.0127(5) 0.0053(5)
C22C 0.0352(7) 0.0237(6) 0.0177(5) 0.0012(5) 0.0094(5) 0.0088(5)
C13C 0.0159(5) 0.0186(6) 0.0161(5) 0.0004(4) 0.0041(4) -0.0022(4)
C15C 0.0300(6) 0.0191(6) 0.0272(6) 0.0018(5) 0.0072(5) -0.0038(5)
C12C 0.0176(6) 0.0217(6) 0.0127(5) 0.0013(4) 0.0038(4) 0.0008(5)
C11C 0.0188(5) 0.0169(5) 0.0178(5) 0.0008(4) 0.0059(4) 0.0022(4)
C17C 0.0180(6) 0.0254(6) 0.0155(5) 0.0000(4) 0.0019(4) 0.0011(5)
C23C 0.0382(7) 0.0249(6) 0.0203(6) -0.0054(5) 0.0058(5) -0.0035(6)
C24C 0.0273(6) 0.0217(6) 0.0201(5) -0.0012(5) 0.0074(5) -0.0024(5)
C10C 0.0151(5) 0.0192(6) 0.0136(5) -0.0008(4) 0.0009(4) -0.0016(4)
C4C 0.0237(6) 0.0212(6) 0.0193(6) -0.0009(5) 0.0053(5) -0.0030(5)
C3C 0.0259(6) 0.0261(6) 0.0177(6) -0.0014(5) 0.0006(5) -0.0049(5)
C1A 0.0416(8) 0.0368(8) 0.0223(6) 0.0017(6) 0.0131(6) -0.0104(6)
C2A 0.0302(6) 0.0188(6) 0.0177(5) -0.0005(5) 0.0072(5) -0.0031(5)
C7A 0.0254(6) 0.0214(6) 0.0216(6) -0.0023(5) 0.0086(5) -0.0052(5)
C6A 0.0206(5) 0.0223(6) 0.0197(6) -0.0036(5) 0.0043(4) -0.0028(5)
C5A 0.0204(5) 0.0163(5) 0.0170(5) -0.0008(4) 0.0047(4) 0.0014(4)
C8A 0.0172(5) 0.0148(5) 0.0196(6) -0.0011(4) 0.0035(4) 0.0003(4)
C9A 0.0169(5) 0.0193(6) 0.0150(5) 0.0000(4) 0.0047(4) -0.0002(4)
C14A 0.0201(6) 0.0169(5) 0.0163(5) 0.0000(4) 0.0060(4) 0.0002(4)
C16A 0.0187(5) 0.0197(6) 0.0149(5) 0.0023(4) 0.0046(4) 0.0015(4)
C18A 0.0163(5) 0.0197(6) 0.0157(5) 0.0005(4) 0.0043(4) -0.0019(4)
C19A 0.0161(5) 0.0192(6) 0.0162(5) 0.0018(4) 0.0032(4) 0.0022(4)
C24A 0.0200(5) 0.0210(6) 0.0198(5) 0.0005(5) 0.0053(5) -0.0012(5)
C23A 0.0261(6) 0.0225(6) 0.0194(5) -0.0024(5) 0.0053(5) 0.0011(5)
C22A 0.0253(6) 0.0268(6) 0.0190(5) 0.0023(5) 0.0089(5) 0.0069(5)
C4A 0.0199(6) 0.0215(6) 0.0213(6) 0.0002(5) 0.0057(4) -0.0030(5)
C3A 0.0228(6) 0.0263(6) 0.0179(5) -0.0007(5) 0.0020(5) -0.0044(5)
C13A 0.0189(6) 0.0187(6) 0.0165(5) 0.0004(4) 0.0061(4) -0.0023(4)
C15A 0.0411(8) 0.0220(6) 0.0352(7) -0.0010(5) 0.0177(6) -0.0091(6)
C10A 0.0126(5) 0.0235(6) 0.0132(5) 0.0013(5) 0.0002(4) -0.0009(4)
C11A 0.0187(5) 0.0165(5) 0.0168(5) 0.0003(4) 0.0045(4) 0.0007(4)
C21A 0.0188(5) 0.0272(6) 0.0248(6) 0.0035(5) 0.0090(5) 0.0016(5)
C20A 0.0201(6) 0.0234(6) 0.0186(5) -0.0009(5) 0.0045(4) -0.0028(5)
C17A 0.0213(6) 0.0268(7) 0.0241(6) 0.0000(5) 0.0014(5) 0.0029(5)
C12A 0.0189(6) 0.0223(6) 0.0127(5) 0.0019(4) 0.0037(4) 0.0010(5)
C1D 0.0559(9) 0.0295(7) 0.0296(7) -0.0016(6) 0.0242(7) 0.0018(6)
C2D 0.0423(7) 0.0211(6) 0.0194(6) 0.0017(5) 0.0091(5) 0.0085(5)
C7D 0.0310(7) 0.0253(6) 0.0261(6) 0.0028(5) 0.0143(5) 0.0065(5)
C6D 0.0255(6) 0.0253(6) 0.0209(6) 0.0044(5) 0.0064(5) 0.0049(5)
C5D 0.0245(6) 0.0192(6) 0.0195(6) 0.0028(4) 0.0065(5) 0.0036(5)
C8D 0.0200(6) 0.0196(6) 0.0199(6) 0.0027(4) 0.0046(5) 0.0008(4)
C9D 0.0178(5) 0.0270(6) 0.0168(5) 0.0006(5) 0.0055(4) 0.0005(5)
C10D 0.0159(5) 0.0282(6) 0.0148(5) -0.0007(5) 0.0025(4) 0.0015(5)
C11D 0.0210(5) 0.0215(6) 0.0183(5) 0.0001(5) 0.0070(4) 0.0008(5)
C18D 0.0166(5) 0.0263(6) 0.0176(5) 0.0001(5) 0.0054(4) 0.0025(5)
C19D 0.0199(5) 0.0197(6) 0.0169(5) -0.0011(4) 0.0038(4) 0.0015(5)
C24D 0.0201(6) 0.0247(6) 0.0211(6) -0.0045(5) 0.0031(5) 0.0029(5)
C23D 0.0315(7) 0.0228(6) 0.0198(6) 0.0013(5) -0.0001(5) 0.0047(5)
C22D 0.0371(7) 0.0212(6) 0.0182(5) -0.0007(5) 0.0084(5) -0.0035(5)
C4D 0.0251(6) 0.0256(6) 0.0238(6) 0.0017(5) 0.0055(5) 0.0037(5)
C3D 0.0306(7) 0.0294(7) 0.0216(6) -0.0011(5) 0.0018(5) 0.0071(5)
C16D 0.0185(5) 0.0252(6) 0.0182(6) -0.0008(5) 0.0058(4) -0.0014(5)
C17D 0.0238(6) 0.0333(7) 0.0237(6) -0.0038(5) 0.0036(5) -0.0063(5)
C14D 0.0173(5) 0.0203(6) 0.0200(6) 0.0009(4) 0.0061(5) 0.0001(4)
C13D 0.0176(5) 0.0211(6) 0.0184(5) -0.0013(5) 0.0062(4) 0.0020(4)
C12D 0.0198(6) 0.0234(6) 0.0148(5) -0.0026(4) 0.0046(4) 0.0006(5)
C15D 0.0313(7) 0.0245(6) 0.0259(6) 0.0009(5) 0.0090(5) 0.0064(5)
C21D 0.0277(6) 0.0335(7) 0.0255(6) -0.0003(5) 0.0130(5) 0.0013(5)
C20D 0.0232(6) 0.0315(7) 0.0229(6) 0.0030(5) 0.0066(5) 0.0065(5)
C1B 0.0444(8) 0.0387(8) 0.0181(6) 0.0044(6) 0.0092(6) 0.0122(6)
C2B 0.0310(6) 0.0225(6) 0.0201(6) 0.0024(5) 0.0096(5) 0.0058(5)
C7B 0.0225(6) 0.0317(7) 0.0255(6) 0.0047(5) 0.0104(5) 0.0038(5)
C6B 0.0211(6) 0.0235(6) 0.0215(6) 0.0016(5) 0.0041(5) 0.0006(5)
C5B 0.0215(6) 0.0159(5) 0.0188(5) -0.0012(4) 0.0059(5) 0.0000(4)
C8B 0.0186(5) 0.0155(5) 0.0179(5) 0.0000(4) 0.0030(4) -0.0005(4)
C9B 0.0164(5) 0.0219(6) 0.0153(5) -0.0003(4) 0.0035(4) -0.0011(4)
C14B 0.0187(5) 0.0186(6) 0.0165(5) 0.0004(4) 0.0056(4) 0.0006(4)
C16B 0.0174(5) 0.0210(6) 0.0141(5) 0.0014(4) 0.0037(4) 0.0005(4)
C18B 0.0155(5) 0.0212(6) 0.0168(5) 0.0002(5) 0.0028(4) -0.0010(4)
C19B 0.0221(6) 0.0163(5) 0.0174(5) 0.0008(4) 0.0054(4) 0.0000(4)
C24B 0.0210(6) 0.0283(7) 0.0223(6) -0.0029(5) 0.0030(5) 0.0001(5)
C23B 0.0328(7) 0.0302(7) 0.0193(6) -0.0042(5) 0.0023(5) 0.0017(5)
C22B 0.0356(7) 0.0214(6) 0.0214(6) 0.0010(5) 0.0115(5) 0.0031(5)
C4B 0.0213(6) 0.0218(6) 0.0217(6) -0.0014(5) 0.0054(5) -0.0023(5)
C3B 0.0275(6) 0.0246(6) 0.0170(6) -0.0007(5) 0.0022(5) 0.0010(5)
C13B 0.0170(5) 0.0220(6) 0.0156(5) 0.0007(4) 0.0031(4) -0.0023(4)
C17B 0.0196(6) 0.0277(6) 0.0201(6) 0.0005(5) 0.0018(5) 0.0031(5)
C11B 0.0198(5) 0.0172(5) 0.0178(5) 0.0008(4) 0.0043(4) 0.0012(4)
C10B 0.0157(5) 0.0227(6) 0.0150(5) 0.0008(5) 0.0005(4) -0.0022(4)
C12B 0.0192(6) 0.0246(6) 0.0122(5) 0.0027(4) 0.0031(4) 0.0019(5)
C21B 0.0245(6) 0.0275(6) 0.0262(6) -0.0004(5) 0.0108(5) 0.0014(5)
C20B 0.0214(6) 0.0261(6) 0.0210(6) -0.0014(5) 0.0047(5) -0.0004(5)
C15B 0.0311(7) 0.0234(6) 0.0336(7) 0.0045(6) 0.0094(5) -0.0064(5)

loop_
_atom_type_symbol
_atom_type_description
_atom_type_scat_dispersion_real
_atom_type_scat_dispersion_imag
_atom_type_scat_source
C C 0.0181 0.0091 'International Tables Vol C Tables 4.2.6.8 and 6.1.1.4'
H H 0.0000 0.0000 'International Tables Vol C Tables 4.2.6.8 and 6.1.1.4'
N N 0.0311 0.0180 'International Tables Vol C Tables 4.2.6.8 and 6.1.1.4'
O O 0.0492 0.0322 'International Tables Vol C Tables 4.2.6.8 and 6.1.1.4'

loop_
_geom_angle_atom_site_label_1
_geom_angle_atom_site_label_2
_geom_angle_atom_site_label_3
_geom_angle
C2C O1C C1C 117.70(10)
C13C O4C C15C 115.18(9)
C2A O1A C1A 117.51(10)
C13A O4A C15A 115.15(9)
C2D O1D C1D 117.89(11)
C13D O4D C15D 114.66(9)
C2B O1B C1B 117.51(10)
C13B O4B C15B 115.22(9)
C8C N1C C13C 107.72(9)
C8A N1A C13A 107.69(9)
C8D N1D C13D 107.84(10)
C8B N1B C13B 107.74(9)
O1C C1C H1CB 109.5
O1C C1C H1CC 109.5
H1CB C1C H1CC 109.5
O1C C1C H1CA 109.5
H1CB C1C H1CA 109.5
H1CC C1C H1CA 109.5
O1C C2C C7C 125.01(11)
O1C C2C C3C 115.29(11)
C7C C2C C3C 119.69(11)
C2C C7C C6C 119.86(11)
C2C C7C H7C 120.1
C6C C7C H7C 120.1
C5C C6C C7C 120.99(11)
C5C C6C H6C 119.5
C7C C6C H6C 119.5
C6C C5C C4C 118.37(11)
C6C C5C C8C 122.09(10)
C4C C5C C8C 119.49(10)
N1C C8C C5C 122.96(10)
N1C C8C C9C 113.12(10)
C5C C8C C9C 123.64(10)
C10C C9C C8C 103.61(9)
C10C C9C C14C 108.42(9)
C8C C9C C14C 100.06(9)
C10C C9C H9C 114.4
C8C C9C H9C 114.4
C14C C9C H9C 114.4
C16C C14C C13C 111.11(9)
C16C C14C C9C 116.99(9)
C13C C14C C9C 98.38(9)
C16C C14C H14B 109.9
C13C C14C H14B 109.9
C9C C14C H14B 109.9
C17C C16C C14C 114.02(9)
C17C C16C C18C 110.01(9)
C14C C16C C18C 110.12(9)
C17C C16C H16B 107.5
C14C C16C H16B 107.5
C18C C16C H16B 107.5
C19C C18C C16C 112.42(9)
C19C C18C C11C 115.37(9)
C16C C18C C11C 108.85(9)
C19C C18C H18B 106.5
C16C C18C H18B 106.5
C11C C18C H18B 106.5
C20C C19C C24C 118.63(11)
C20C C19C C18C 121.98(10)
C24C C19C C18C 119.27(10)
C19C C20C C21C 120.19(11)
C19C C20C H20B 119.9
C21C C20C H20B 119.9
C22C C21C C20C 120.75(12)
C22C C21C H21B 119.6
C20C C21C H21B 119.6
C23C C22C C21C 119.03(11)
C23C C22C H22B 120.5
C21C C22C H22B 120.5
O4C C13C N1C 114.25(9)
O4C C13C C14C 117.47(9)
N1C C13C C14C 105.00(9)
O4C C13C C12C 106.87(9)
N1C C13C C12C 105.52(9)
C14C C13C C12C 106.92(9)
O4C C15C H15I 109.5
O4C C15C H15G 109.5
H15I C15C H15G 109.5
O4C C15C H15H 109.5
H15I C15C H15H 109.5
H15G C15C H15H 109.5
O3C C12C C11C 123.45(11)
O3C C12C C13C 123.71(10)
C11C C12C C13C 112.84(9)
C12C C11C C10C 110.33(9)
C12C C11C C18C 108.77(9)
C10C C11C C18C 102.72(9)
C12C C11C H11B 111.6
C10C C11C H11B 111.6
C18C C11C H11B 111.6
C16C C17C H17H 109.5
C16C C17C H17G 109.5
H17H C17C H17G 109.5
C16C C17C H17I 109.5
H17H C17C H17I 109.5
H17G C17C H17I 109.5
C22C C23C C24C 120.50(12)
C22C C23C H23B 119.8
C24C C23C H23B 119.8
C19C C24C C23C 120.90(11)
C19C C24C H24B 119.5
C23C C24C H24B 119.5
O2C C10C C11C 123.02(11)
O2C C10C C9C 124.89(10)
C11C C10C C9C 112.09(9)
C3C C4C C5C 120.99(11)
C3C C4C H4C 119.5
C5C C4C H4C 119.5
C4C C3C C2C 120.06(11)
C4C C3C H3C 120.0
C2C C3C H3C 120.0
O1A C1A H1AA 109.5
O1A C1A H1AB 109.5
H1AA C1A H1AB 109.5
O1A C1A H1AC 109.5
H1AA C1A H1AC 109.5
H1AB C1A H1AC 109.5
O1A C2A C7A 124.62(11)
O1A C2A C3A 115.35(11)
C7A C2A C3A 120.04(11)
C2A C7A C6A 119.76(11)
C2A C7A H7A 120.1
C6A C7A H7A 120.1
C7A C6A C5A 120.93(11)
C7A C6A H6A 119.5
C5A C6A H6A 119.5
C6A C5A C4A 118.46(11)
C6A C5A C8A 121.93(10)
C4A C5A C8A 119.56(10)
N1A C8A C5A 123.03(10)
N1A C8A C9A 113.26(10)
C5A C8A C9A 123.50(10)
C10A C9A C8A 103.73(9)
C10A C9A C14A 108.29(9)
C8A C9A C14A 99.85(9)
C10A C9A H9A 114.5
C8A C9A H9A 114.5
C14A C9A H9A 114.5
C16A C14A C13A 112.51(9)
C16A C14A C9A 115.70(10)
C13A C14A C9A 98.51(9)
C16A C14A H14A 109.9
C13A C14A H14A 109.9
C9A C14A H14A 109.9
C17A C16A C14A 111.92(10)
C17A C16A C18A 111.06(10)
C14A C16A C18A 110.42(9)
C17A C16A H16A 107.8
C14A C16A H16A 107.8
C18A C16A H16A 107.8
C19A C18A C16A 114.76(9)
C19A C18A C11A 111.82(9)
C16A C18A C11A 108.93(9)
C19A C18A H18A 107.0
C16A C18A H18A 107.0
C11A C18A H18A 107.0
C24A C19A C20A 118.18(10)
C24A C19A C18A 120.28(10)
C20A C19A C18A 121.54(10)
C23A C24A C19A 121.07(11)
C23A C24A H24A 119.5
C19A C24A H24A 119.5
C22A C23A C24A 120.47(11)
C22A C23A H23A 119.8
C24A C23A H23A 119.8
C21A C22A C23A 118.91(11)
C21A C22A H22A 120.5
C23A C22A H22A 120.5
C3A C4A C5A 120.94(11)
C3A C4A H4A 119.5
C5A C4A H4A 119.5
C4A C3A C2A 119.85(11)
C4A C3A H3A 120.1
C2A C3A H3A 120.1
O4A C13A N1A 114.02(9)
O4A C13A C14A 117.27(10)
N1A C13A C14A 105.09(9)
O4A C13A C12A 107.29(9)
N1A C13A C12A 105.35(9)
C14A C13A C12A 107.03(9)
O4A C15A H15F 109.5
O4A C15A H15D 109.5
H15F C15A H15D 109.5
O4A C15A H15E 109.5
H15F C15A H15E 109.5
H15D C15A H15E 109.5
O2A C10A C11A 122.51(11)
O2A C10A C9A 125.35(10)
C11A C10A C9A 112.13(9)
C12A C11A C10A 111.20(9)
C12A C11A C18A 107.31(9)
C10A C11A C18A 104.07(9)
C12A C11A H11A 111.3
C10A C11A H11A 111.3
C18A C11A H11A 111.3
C22A C21A C20A 120.81(11)
C22A C21A H21A 119.6
C20A C21A H21A 119.6
C19A C20A C21A 120.55(11)
C19A C20A H20A 119.7
C21A C20A H20A 119.7
C16A C17A H17F 109.5
C16A C17A H17E 109.5
H17F C17A H17E 109.5
C16A C17A H17D 109.5
H17F C17A H17D 109.5
H17E C17A H17D 109.5
O3A C12A C11A 123.76(11)
O3A C12A C13A 123.68(10)
C11A C12A C13A 112.56(9)
O1D C1D H1DA 109.5
O1D C1D H1DB 109.5
H1DA C1D H1DB 109.5
O1D C1D H1DC 109.5
H1DA C1D H1DC 109.5
H1DB C1D H1DC 109.5
O1D C2D C7D 125.14(12)
O1D C2D C3D 115.19(12)
C7D C2D C3D 119.67(12)
C2D C7D C6D 119.55(12)
C2D C7D H7D 120.2
C6D C7D H7D 120.2
C5D C6D C7D 121.20(12)
C5D C6D H6D 119.4
C7D C6D H6D 119.4
C6D C5D C4D 118.32(11)
C6D C5D C8D 122.23(11)
C4D C5D C8D 119.44(11)
N1D C8D C5D 122.76(11)
N1D C8D C9D 112.56(10)
C5D C8D C9D 124.52(10)
C8D C9D C10D 103.27(9)
C8D C9D C14D 100.19(9)
C10D C9D C14D 108.80(9)
C8D C9D H9D 114.4
C10D C9D H9D 114.4
C14D C9D H9D 114.4
O2D C10D C11D 123.03(11)
O2D C10D C9D 124.95(11)
C11D C10D C9D 112.02(10)
C12D C11D C10D 110.34(10)
C12D C11D C18D 109.55(9)
C10D C11D C18D 101.21(9)
C12D C11D H11 111.8
C10D C11D H11 111.8
C18D C11D H11 111.8
C19D C18D C16D 114.03(9)
C19D C18D C11D 113.68(10)
C16D C18D C11D 108.80(9)
C19D C18D H18 106.6
C16D C18D H18 106.6
C11D C18D H18 106.6
C24D C19D C20D 117.90(11)
C24D C19D C18D 119.77(10)
C20D C19D C18D 122.32(10)
C19D C24D C23D 121.10(11)
C19D C24D H24 119.4
C23D C24D H24 119.4
C22D C23D C24D 120.50(11)
C22D C23D H23 119.8
C24D C23D H23 119.8
C23D C22D C21D 119.09(12)
C23D C22D H22 120.5
C21D C22D H22 120.5
C3D C4D C5D 120.64(12)
C3D C4D H4D 119.7
C5D C4D H4D 119.7
C4D C3D C2D 120.59(12)
C4D C3D H3D 119.7
C2D C3D H3D 119.7
C17D C16D C14D 112.78(10)
C17D C16D C18D 111.57(10)
C14D C16D C18D 109.33(9)
C17D C16D H16 107.7
C14D C16D H16 107.7
C18D C16D H16 107.7
C16D C17D H17C 109.5
C16D C17D H17B 109.5
H17C C17D H17B 109.5
C16D C17D H17A 109.5
H17C C17D H17A 109.5
H17B C17D H17A 109.5
C16D C14D C13D 111.13(9)
C16D C14D C9D 117.11(10)
C13D C14D C9D 98.17(9)
C16D C14D H14 109.9
C13D C14D H14 109.9
C9D C14D H14 109.9
O4D C13D N1D 112.99(9)
O4D C13D C14D 116.98(10)
N1D C13D C14D 105.45(9)
O4D C13D C12D 107.95(9)
N1D C13D C12D 105.94(9)
C14D C13D C12D 106.86(9)
O3D C12D C11D 123.45(11)
O3D C12D C13D 123.90(11)
C11D C12D C13D 112.64(10)
O4D C15D H15A 109.5
O4D C15D H15C 109.5
H15A C15D H15C 109.5
O4D C15D H15B 109.5
H15A C15D H15B 109.5
H15C C15D H15B 109.5
C22D C21D C20D 120.37(12)
C22D C21D H21 119.8
C20D C21D H21 119.8
C21D C20D C19D 121.03(12)
C21D C20D H20 119.5
C19D C20D H20 119.5
O1B C1B H1BB 109.5
O1B C1B H1BA 109.5
H1BB C1B H1BA 109.5
O1B C1B H1BC 109.5
H1BB C1B H1BC 109.5
H1BA C1B H1BC 109.5
O1B C2B C3B 124.79(11)
O1B C2B C7B 115.88(11)
C3B C2B C7B 119.33(11)
C6B C7B C2B 120.95(11)
C6B C7B H7B 119.5
C2B C7B H7B 119.5
C7B C6B C5B 120.41(11)
C7B C6B H6B 119.8
C5B C6B H6B 119.8
C4B C5B C6B 117.72(11)
C4B C5B C8B 120.12(11)
C6B C5B C8B 122.15(11)
N1B C8B C5B 122.72(10)
N1B C8B C9B 112.81(10)
C5B C8B C9B 124.25(10)
C8B C9B C10B 102.87(9)
C8B C9B C14B 99.82(9)
C10B C9B C14B 108.55(9)
C8B C9B H9B 114.7
C10B C9B H9B 114.7
C14B C9B H9B 114.7
C13B C14B C16B 111.86(9)
C13B C14B C9B 98.37(9)
C16B C14B C9B 116.70(10)
C13B C14B H14C 109.8
C16B C14B H14C 109.8
C9B C14B H14C 109.8
C17B C16B C14B 112.42(10)
C17B C16B C18B 111.90(10)
C14B C16B C18B 109.69(9)
C17B C16B H16C 107.5
C14B C16B H16C 107.5
C18B C16B H16C 107.5
C19B C18B C16B 111.70(9)
C19B C18B C11B 115.85(9)
C16B C18B C11B 108.92(9)
C19B C18B H18C 106.6
C16B C18B H18C 106.6
C11B C18B H18C 106.6
C24B C19B C20B 117.63(11)
C24B C19B C18B 119.50(10)
C20B C19B C18B 122.78(10)
C19B C24B C23B 121.25(12)
C19B C24B H24C 119.4
C23B C24B H24C 119.4
C22B C23B C24B 120.61(12)
C22B C23B H23C 119.7
C24B C23B H23C 119.7
C23B C22B C21B 118.57(11)
C23B C22B H22C 120.7
C21B C22B H22C 120.7
C3B C4B C5B 122.11(11)
C3B C4B H4B 118.9
C5B C4B H4B 118.9
C4B C3B C2B 119.47(11)
C4B C3B H3B 120.3
C2B C3B H3B 120.3
O4B C13B N1B 113.69(9)
O4B C13B C14B 118.06(10)
N1B C13B C14B 104.81(9)
O4B C13B C12B 106.78(9)
N1B C13B C12B 105.82(9)
C14B C13B C12B 106.90(9)
C16B C17B H17L 109.5
C16B C17B H17K 109.5
H17L C17B H17K 109.5
C16B C17B H17J 109.5
H17L C17B H17J 109.5
H17K C17B H17J 109.5
C12B C11B C10B 107.82(9)
C12B C11B C18B 110.27(9)
C10B C11B C18B 103.72(9)
C12B C11B H11C 111.6
C10B C11B H11C 111.6
C18B C11B H11C 111.6
O2B C10B C11B 123.24(11)
O2B C10B C9B 124.49(11)
C11B C10B C9B 112.23(9)
O3B C12B C11B 123.48(11)
O3B C12B C13B 123.23(11)
C11B C12B C13B 113.26(9)
C22B C21B C20B 121.16(12)
C22B C21B H21C 119.4
C20B C21B H21C 119.4
C21B C20B C19B 120.76(11)
C21B C20B H20C 119.6
C19B C20B H20C 119.6
O4B C15B H15L 109.5
O4B C15B H15J 109.5
H15L C15B H15J 109.5
O4B C15B H15K 109.5
H15L C15B H15K 109.5
H15J C15B H15K 109.5

loop_
_geom_bond_atom_site_label_1
_geom_bond_atom_site_label_2
_geom_bond_distance
O1C C2C 1.3670(15)
O1C C1C 1.4281(16)
O4C C13C 1.3992(14)
O4C C15C 1.4358(16)
O3C C12C 1.2058(14)
O2C C10C 1.2100(15)
O1A C2A 1.3714(15)
O1A C1A 1.4239(16)
O4A C13A 1.3971(14)
O4A C15A 1.4334(16)
O3A C12A 1.2037(15)
O2A C10A 1.2079(15)
O1D C2D 1.3618(16)
O1D C1D 1.4191(18)
O3D C12D 1.2070(15)
O4D C13D 1.3988(14)
O4D C15D 1.4348(16)
O2D C10D 1.2094(15)
O1B C2B 1.3659(15)
O1B C1B 1.4305(17)
O2B C10B 1.2092(15)
O3B C12B 1.2066(15)
O4B C13B 1.3939(14)
O4B C15B 1.4341(17)
N1C C8C 1.2871(15)
N1C C13C 1.4838(15)
N1A C8A 1.2874(16)
N1A C13A 1.4839(14)
N1D C8D 1.2880(16)
N1D C13D 1.4817(15)
N1B C8B 1.2855(15)
N1B C13B 1.4907(14)
C1C H1CB 0.9800
C1C H1CC 0.9800
C1C H1CA 0.9800
C2C C7C 1.3915(18)
C2C C3C 1.3965(18)
C7C C6C 1.3977(17)
C7C H7C 0.9500
C6C C5C 1.3914(17)
C6C H6C 0.9500
C5C C4C 1.4050(17)
C5C C8C 1.4724(16)
C8C C9C 1.5346(16)
C9C C10C 1.5358(16)
C9C C14C 1.5519(15)
C9C H9C 1.0000
C14C C16C 1.5364(16)
C14C C13C 1.5415(15)
C14C H14B 1.0000
C16C C17C 1.5179(16)
C16C C18C 1.5553(16)
C16C H16B 1.0000
C18C C19C 1.5258(16)
C18C C11C 1.5764(15)
C18C H18B 1.0000
C19C C20C 1.3895(17)
C19C C24C 1.3924(18)
C20C C21C 1.3994(17)
C20C H20B 0.9500
C21C C22C 1.3912(19)
C21C H21B 0.9500
C22C C23C 1.377(2)
C22C H22B 0.9500
C13C C12C 1.5509(16)
C15C H15I 0.9800
C15C H15G 0.9800
C15C H15H 0.9800
C12C C11C 1.5217(16)
C11C C10C 1.5299(15)
C11C H11B 1.0000
C17C H17H 0.9800
C17C H17G 0.9800
C17C H17I 0.9800
C23C C24C 1.3954(17)
C23C H23B 0.9500
C24C H24B 0.9500
C4C C3C 1.3840(17)
C4C H4C 0.9500
C3C H3C 0.9500
C1A H1AA 0.9800
C1A H1AB 0.9800
C1A H1AC 0.9800
C2A C7A 1.3879(18)
C2A C3A 1.3945(17)
C7A C6A 1.3945(17)
C7A H7A 0.9500
C6A C5A 1.3923(17)
C6A H6A 0.9500
C5A C4A 1.4029(17)
C5A C8A 1.4702(16)
C8A C9A 1.5354(16)
C9A C10A 1.5356(16)
C9A C14A 1.5517(15)
C9A H9A 1.0000
C14A C16A 1.5372(16)
C14A C13A 1.5428(16)
C14A H14A 1.0000
C16A C17A 1.5198(17)
C16A C18A 1.5626(16)
C16A H16A 1.0000
C18A C19A 1.5183(16)
C18A C11A 1.5776(15)
C18A H18A 1.0000
C19A C24A 1.3973(17)
C19A C20A 1.3961(16)
C24A C23A 1.3905(17)
C24A H24A 0.9500
C23A C22A 1.3865(18)
C23A H23A 0.9500
C22A C21A 1.3905(19)
C22A H22A 0.9500
C4A C3A 1.3837(17)
C4A H4A 0.9500
C3A H3A 0.9500
C13A C12A 1.5539(17)
C15A H15F 0.9800
C15A H15D 0.9800
C15A H15E 0.9800
C10A C11A 1.5295(16)
C11A C12A 1.5137(16)
C11A H11A 1.0000
C21A C20A 1.3929(17)
C21A H21A 0.9500
C20A H20A 0.9500
C17A H17F 0.9800
C17A H17E 0.9800
C17A H17D 0.9800
C1D H1DA 0.9800
C1D H1DB 0.9800
C1D H1DC 0.9800
C2D C7D 1.388(2)
C2D C3D 1.3925(19)
C7D C6D 1.3970(17)
C7D H7D 0.9500
C6D C5D 1.3912(17)
C6D H6D 0.9500
C5D C4D 1.4036(18)
C5D C8D 1.4658(16)
C8D C9D 1.5363(16)
C9D C10D 1.5348(18)
C9D C14D 1.5464(16)
C9D H9D 1.0000
C10D C11D 1.5314(16)
C11D C12D 1.5226(16)
C11D C18D 1.5757(16)
C11D H11 1.0000
C18D C19D 1.5209(16)
C18D C16D 1.5597(18)
C18D H18 1.0000
C19D C24D 1.3922(17)
C19D C20D 1.3908(17)
C24D C23D 1.3932(18)
C24D H24 0.9500
C23D C22D 1.3780(19)
C23D H23 0.9500
C22D C21D 1.3888(19)
C22D H22 0.9500
C4D C3D 1.3784(18)
C4D H4D 0.9500
C3D H3D 0.9500
C16D C17D 1.5243(17)
C16D C14D 1.5350(17)
C16D H16 1.0000
C17D H17C 0.9800
C17D H17B 0.9800
C17D H17A 0.9800
C14D C13D 1.5393(16)
C14D H14 1.0000
C13D C12D 1.5499(17)
C15D H15A 0.9800
C15D H15C 0.9800
C15D H15B 0.9800
C21D C20D 1.3928(18)
C21D H21 0.9500
C20D H20 0.9500
C1B H1BB 0.9800
C1B H1BA 0.9800
C1B H1BC 0.9800
C2B C3B 1.3870(18)
C2B C7B 1.3928(19)
C7B C6B 1.3867(17)
C7B H7B 0.9500
C6B C5B 1.4014(17)
C6B H6B 0.9500
C5B C4B 1.3946(17)
C5B C8B 1.4714(16)
C8B C9B 1.5375(16)
C9B C10B 1.5425(17)
C9B C14B 1.5495(16)
C9B H9B 1.0000
C14B C13B 1.5368(16)
C14B C16B 1.5397(15)
C14B H14C 1.0000
C16B C17B 1.5214(16)
C16B C18B 1.5640(17)
C16B H16C 1.0000
C18B C19B 1.5201(16)
C18B C11B 1.5710(15)
C18B H18C 1.0000
C19B C24B 1.3943(17)
C19B C20B 1.3938(17)
C24B C23B 1.3974(18)
C24B H24C 0.9500
C23B C22B 1.379(2)
C23B H23C 0.9500
C22B C21B 1.3852(19)
C22B H22C 0.9500
C4B C3B 1.3887(17)
C4B H4B 0.9500
C3B H3B 0.9500
C13B C12B 1.5498(17)
C17B H17L 0.9800
C17B H17K 0.9800
C17B H17J 0.9800
C11B C12B 1.5194(17)
C11B C10B 1.5320(16)
C11B H11C 1.0000
C21B C20B 1.3937(17)
C21B H21C 0.9500
C20B H20C 0.9500
C15B H15L 0.9800
C15B H15J 0.9800
C15B H15K 0.9800
